data_7220536
loop_
_publ_author_name
'Wang, Shu-Wen'
'Guo, Wei-Si'
'Wen, Li-Rong'
'Li, Ming'

_publ_section_title
;
 Yb(OTf)3 catalyzed [3+2] annulations of D&#x2212;A cyclopropanes with
 \b-oxodithioesters&#xFF1A;a regioselective synthesis of
 tetrahydrothiophenes
;
_journal_name_full 'RSC Adv.'
_journal_paper_doi 10.1039/C5RA06355H
_journal_year 2015
_chemical_formula_moiety 'C24 H23 Cl O5 S'
_chemical_formula_sum 'C24 H23 Cl O5 S'
_chemical_formula_weight 458.93
_chemical_name_systematic
;
 ?
;
_space_group_crystal_system triclinic
_space_group_IT_number 2
_space_group_name_Hall '-P 1'
_space_group_name_H-M_alt 'P -1'
_symmetry_space_group_name_Hall '-P 1'
_symmetry_space_group_name_H-M 'P -1'
_atom_sites_solution_hydrogens geom
_audit_creation_date 2014-03-19
_audit_creation_method
;
Olex2 1.2
(compiled 2013.12.10 svn.r2850 for OlexSys, GUI svn.r4736)
;
_audit_update_record
;
2014-03-24 deposited with the CCDC.
2015-05-21 downloaded from the CCDC.
;
_cell_angle_alpha 63.166(11)
_cell_angle_beta 74.738(14)
_cell_angle_gamma 83.873(16)
_cell_formula_units_Z 2
_cell_length_a 8.750(2)
_cell_length_b 11.792(3)
_cell_length_c 12.599(3)
_cell_measurement_reflns_used 3358
_cell_measurement_temperature 173.1500
_cell_measurement_theta_max 27.4824
_cell_measurement_theta_min 1.8672
_cell_volume 1119.0(5)
_computing_cell_refinement 'CrystalClear (Rigaku Inc., 2007)'
_computing_data_collection 'CrystalClear (Rigaku Inc., 2007)'
_computing_data_reduction 'CrystalClear (Rigaku Inc., 2007)'
_computing_molecular_graphics 'Olex2 (Dolomanov et al., 2009)'
_computing_publication_material 'Olex2 (Dolomanov et al., 2009)'
_computing_structure_refinement 'XL (Sheldrick, 2013)'
_computing_structure_solution
;
'XS (Sheldrick, 2013)'
;
_diffrn_ambient_temperature 173.1500
_diffrn_detector_area_resol_mean 28.5714
_diffrn_measured_fraction_theta_full 0.992
_diffrn_measured_fraction_theta_max 0.999
_diffrn_measurement_device
;
Saturn724+ (2x2 bin mode)
;
_diffrn_measurement_device_details
;
AFC10: Fixed Chi 2 circle
;
_diffrn_measurement_device_type 'MM007-HF CCD(Saturn 724+)'
_diffrn_measurement_method '\w scans at fixed \c = 45\%'
_diffrn_orient_matrix_type d*Trek
_diffrn_orient_matrix_UB_11 -0.0057
_diffrn_orient_matrix_UB_12 -0.0999
_diffrn_orient_matrix_UB_13 0.0635
_diffrn_orient_matrix_UB_21 -0.0933
_diffrn_orient_matrix_UB_22 -0.0068
_diffrn_orient_matrix_UB_23 -0.0166
_diffrn_orient_matrix_UB_31 0.0552
_diffrn_orient_matrix_UB_32 -0.0213
_diffrn_orient_matrix_UB_33 -0.0700
_diffrn_radiation_detector CCD
_diffrn_radiation_monochromator Confocal
_diffrn_radiation_type MoK\a
_diffrn_radiation_wavelength 0.71073
_diffrn_reflns_av_R_equivalents 0.0467
_diffrn_reflns_av_unetI/netI 0.0538
_diffrn_reflns_laue_measured_fraction_full 0.992
_diffrn_reflns_laue_measured_fraction_max 0.999
_diffrn_reflns_limit_h_max 10
_diffrn_reflns_limit_h_min -10
_diffrn_reflns_limit_k_max 14
_diffrn_reflns_limit_k_min -14
_diffrn_reflns_limit_l_max 15
_diffrn_reflns_limit_l_min -15
_diffrn_reflns_number 9383
_diffrn_reflns_point_group_measured_fraction_full 0.992
_diffrn_reflns_point_group_measured_fraction_max 0.999
_diffrn_reflns_theta_full 25.242
_diffrn_reflns_theta_max 25.199
_diffrn_reflns_theta_min 1.867
_diffrn_source 'Rotating Anode'
_diffrn_source_current 24.0000
_diffrn_source_power 1.2000
_diffrn_source_voltage 50.0000
_exptl_absorpt_coefficient_mu 0.297
_exptl_absorpt_correction_T_max 1.0000
_exptl_absorpt_correction_T_min 0.7179
_exptl_absorpt_correction_type multi-scan
_exptl_absorpt_process_details 'CrystalClear (Rigaku Inc., 2007)'
_exptl_crystal_colour 'light yellow'
_exptl_crystal_density_diffrn 1.362
_exptl_crystal_description plate
_exptl_crystal_F_000 480
_exptl_crystal_size_max 0.25
_exptl_crystal_size_mid 0.19
_exptl_crystal_size_min 0.05
_refine_diff_density_max 1.036
_refine_diff_density_min -0.527
_refine_diff_density_rms 0.082
_refine_ls_extinction_method none
_refine_ls_goodness_of_fit_ref 1.107
_refine_ls_hydrogen_treatment constr
_refine_ls_matrix_type full
_refine_ls_number_parameters 282
_refine_ls_number_reflns 4014
_refine_ls_number_restraints 1
_refine_ls_restrained_S_all 1.118
_refine_ls_R_factor_all 0.1086
_refine_ls_R_factor_gt 0.0975
_refine_ls_shift/su_max 0.001
_refine_ls_shift/su_mean 0.000
_refine_ls_structure_factor_coef Fsqd
_refine_ls_weighting_details 'w=1/[\s^2^(Fo^2^)+(0.1115P)^2^+2.1461P] where P=(Fo^2^+2Fc^2^)/3'
_refine_ls_weighting_scheme calc
_refine_ls_wR_factor_gt 0.2423
_refine_ls_wR_factor_ref 0.2535
_reflns_Friedel_coverage 0.000
_reflns_number_gt 3462
_reflns_number_total 4014
_reflns_threshold_expression 'I > 2\s(I)'
_cod_data_source_file c5ra06355h2.cif
_cod_data_source_block mx2895a
_cod_original_cell_volume 1118.9(5)
_cod_database_code 7220536
_shelxl_version_number 2013-4
_shelx_space_group_comment
;
The symmetry employed for this shelxl refinement is uniquely defined
by the following loop, which should always be used as a source of
symmetry information in preference to the above space-group names.
They are only intended as comments.
;
_diffrn_number_total 5130
_olex2_refinement_description
;
1. Fixed Uiso
 At 1.2 times of:
  All C(H) groups, All C(H,H) groups
 At 1.5 times of:
  All C(H,H,H) groups
2. Restrained distances
 C24-C23
 1.54 with sigma of 0.01
3.a Ternary CH refined with riding coordinates:
 C12(H12)
3.b Secondary CH2 refined with riding coordinates:
 C11(H11A,H11B), C20(H20A,H20B), C23(H23A,H23B)
3.c Aromatic/amide H refined with riding coordinates:
 C2(H2), C4(H4), C5(H5), C6(H6), C8(H8), C14(H14), C15(H15), C16(H16),
 C17(H17), C18(H18)
3.d Idealised Me refined as rotating group:
 C21(H21A,H21B,H21C), C24(H24A,H24B,H24C)
;

loop_
_space_group_symop_operation_xyz
'x, y, z'
'-x, -y, -z'

loop_
_atom_site_label
_atom_site_type_symbol
_atom_site_fract_x
_atom_site_fract_y
_atom_site_fract_z
_atom_site_U_iso_or_equiv
_atom_site_adp_type
_atom_site_occupancy
_atom_site_site_symmetry_order
_atom_site_calc_flag
_atom_site_refinement_flags_posn
Cl1 Cl 0.89375(19) 0.15036(14) -0.04068(14) 0.0758(5) Uani 1 1 d .
S1 S 0.35604(14) 0.47646(11) 0.38220(12) 0.0470(4) Uani 1 1 d .
O1 O 0.3865(4) 0.2439(3) 0.3717(4) 0.0621(10) Uani 1 1 d .
O2 O 0.7718(4) 0.6594(3) 0.2927(3) 0.0500(8) Uani 1 1 d .
O3 O 0.8484(4) 0.5412(3) 0.1895(3) 0.0508(9) Uani 1 1 d .
O4 O 0.5717(5) 0.6560(4) -0.0068(4) 0.0670(11) Uani 1 1 d .
O5 O 0.7274(6) 0.7799(4) 0.0086(3) 0.0774(13) Uani 1 1 d .
C1 C 0.5906(5) 0.1741(4) 0.2479(4) 0.0438(11) Uani 1 1 d .
C2 C 0.6945(6) 0.2078(4) 0.1330(5) 0.0485(12) Uani 1 1 d .
H2 H 0.7131 0.2928 0.0767 0.058 Uiso 1 1 calc R
C3 C 0.7701(6) 0.1110(4) 0.1043(5) 0.0463(11) Uani 1 1 d .
C4 C 0.7488(6) -0.0135(4) 0.1891(5) 0.0478(11) Uani 1 1 d .
H4 H 0.8029 -0.0770 0.1705 0.057 Uiso 1 1 calc R
C5 C 0.6452(6) -0.0447(5) 0.3039(5) 0.0530(12) Uani 1 1 d .
H5 H 0.6317 -0.1290 0.3625 0.064 Uiso 1 1 calc R
C6 C 0.5637(6) 0.0486(5) 0.3304(5) 0.0485(11) Uani 1 1 d .
H6 H 0.4895 0.0268 0.4048 0.058 Uiso 1 1 calc R
C7 C 0.5015(6) 0.2751(5) 0.2828(5) 0.0465(11) Uani 1 1 d .
C8 C 0.5625(6) 0.4022(4) 0.2166(5) 0.0500(12) Uani 1 1 d .
H8 H 0.6406 0.4237 0.1441 0.060 Uiso 1 1 calc R
C9 C 0.5099(6) 0.4940(4) 0.2560(4) 0.0431(11) Uani 1 1 d .
C10 C 0.5904(6) 0.6241(4) 0.1949(4) 0.0422(10) Uani 1 1 d .
C11 C 0.4732(6) 0.7092(4) 0.2409(4) 0.0451(11) Uani 1 1 d .
H11A H 0.5288 0.7819 0.2305 0.054 Uiso 1 1 calc R
H11B H 0.3925 0.7401 0.1947 0.054 Uiso 1 1 calc R
C12 C 0.3983(6) 0.6298(4) 0.3748(5) 0.0450(11) Uani 1 1 d .
H12 H 0.4773 0.6164 0.4218 0.054 Uiso 1 1 calc R
C13 C 0.2545(5) 0.6905(4) 0.4249(4) 0.0423(10) Uani 1 1 d .
C14 C 0.1082(6) 0.6948(5) 0.4006(5) 0.0503(12) Uani 1 1 d .
H14 H 0.0938 0.6555 0.3544 0.060 Uiso 1 1 calc R
C15 C -0.0170(6) 0.7572(5) 0.4442(5) 0.0561(13) Uani 1 1 d .
H15 H -0.1150 0.7587 0.4278 0.067 Uiso 1 1 calc R
C16 C 0.0029(6) 0.8173(5) 0.5121(5) 0.0560(13) Uani 1 1 d .
H16 H -0.0810 0.8593 0.5414 0.067 Uiso 1 1 calc R
C17 C 0.1488(6) 0.8140(5) 0.5357(5) 0.0539(13) Uani 1 1 d .
H17 H 0.1642 0.8553 0.5799 0.065 Uiso 1 1 calc R
C18 C 0.2716(6) 0.7499(4) 0.4943(5) 0.0469(11) Uani 1 1 d .
H18 H 0.3684 0.7464 0.5132 0.056 Uiso 1 1 calc R
C19 C 0.7450(5) 0.6116(4) 0.2332(4) 0.0395(10) Uani 1 1 d .
C20 C 0.9974(6) 0.5120(5) 0.2261(5) 0.0493(12) Uani 1 1 d .
H20A H 0.9787 0.4610 0.3140 0.059 Uiso 1 1 calc R
H20B H 1.0525 0.5897 0.2038 0.059 Uiso 1 1 calc R
C21 C 1.0923(7) 0.4408(7) 0.1609(7) 0.0744(17) Uani 1 1 d .
H21A H 1.1033 0.4898 0.0742 0.112 Uiso 1 1 calc GR
H21B H 1.0400 0.3614 0.1881 0.112 Uiso 1 1 calc GR
H21C H 1.1952 0.4248 0.1779 0.112 Uiso 1 1 calc GR
C22 C 0.6269(7) 0.6871(5) 0.0536(5) 0.0508(12) Uani 1 1 d .
C23 C 0.7811(12) 0.8562(7) -0.1292(7) 0.104(3) Uani 1 1 d D
H23A H 0.8934 0.8768 -0.1547 0.125 Uiso 1 1 calc R
H23B H 0.7592 0.8110 -0.1717 0.125 Uiso 1 1 calc R
C24 C 0.6858(11) 0.9694(9) -0.1506(8) 0.111(3) Uani 1 1 d D
H24A H 0.7146 1.0281 -0.2359 0.167 Uiso 1 1 calc GR
H24B H 0.7038 1.0083 -0.1024 0.167 Uiso 1 1 calc GR
H24C H 0.5757 0.9465 -0.1276 0.167 Uiso 1 1 calc GR

loop_
_atom_site_aniso_label
_atom_site_aniso_U_11
_atom_site_aniso_U_22
_atom_site_aniso_U_33
_atom_site_aniso_U_23
_atom_site_aniso_U_13
_atom_site_aniso_U_12
Cl1 0.0734(10) 0.0551(8) 0.0655(9) -0.0181(7) 0.0194(7) 0.0036(7)
S1 0.0458(7) 0.0364(6) 0.0557(8) -0.0200(5) -0.0064(5) -0.0033(5)
O1 0.055(2) 0.055(2) 0.069(2) -0.0315(19) 0.0087(19) -0.0099(17)
O2 0.0477(19) 0.058(2) 0.055(2) -0.0364(18) -0.0072(16) -0.0043(16)
O3 0.0465(19) 0.0489(19) 0.072(2) -0.0381(18) -0.0205(17) 0.0103(15)
O4 0.089(3) 0.058(2) 0.056(2) -0.0203(19) -0.029(2) 0.001(2)
O5 0.098(3) 0.075(3) 0.044(2) -0.013(2) -0.006(2) -0.030(2)
C1 0.037(2) 0.049(3) 0.051(3) -0.030(2) -0.005(2) -0.004(2)
C2 0.042(3) 0.032(2) 0.063(3) -0.013(2) -0.013(2) -0.0030(19)
C3 0.039(2) 0.041(2) 0.058(3) -0.024(2) -0.006(2) 0.0045(19)
C4 0.042(3) 0.038(2) 0.060(3) -0.022(2) -0.009(2) 0.005(2)
C5 0.049(3) 0.049(3) 0.056(3) -0.019(2) -0.016(2) 0.009(2)
C6 0.054(3) 0.046(3) 0.046(3) -0.019(2) -0.013(2) -0.003(2)
C7 0.041(3) 0.045(3) 0.053(3) -0.021(2) -0.010(2) -0.001(2)
C8 0.057(3) 0.037(2) 0.056(3) -0.019(2) -0.016(2) -0.004(2)
C9 0.049(3) 0.033(2) 0.052(3) -0.019(2) -0.020(2) 0.0017(19)
C10 0.048(3) 0.033(2) 0.047(3) -0.020(2) -0.010(2) 0.0019(19)
C11 0.047(3) 0.036(2) 0.052(3) -0.021(2) -0.009(2) 0.000(2)
C12 0.043(3) 0.041(2) 0.053(3) -0.021(2) -0.014(2) 0.002(2)
C13 0.039(2) 0.034(2) 0.049(3) -0.016(2) -0.005(2) -0.0040(18)
C14 0.050(3) 0.045(3) 0.056(3) -0.022(2) -0.014(2) -0.002(2)
C15 0.042(3) 0.048(3) 0.069(3) -0.016(3) -0.019(2) 0.001(2)
C16 0.037(3) 0.044(3) 0.076(4) -0.026(3) 0.000(2) 0.005(2)
C17 0.052(3) 0.052(3) 0.057(3) -0.029(2) 0.001(2) -0.005(2)
C18 0.039(2) 0.041(2) 0.054(3) -0.017(2) -0.008(2) -0.003(2)
C19 0.044(2) 0.033(2) 0.039(2) -0.0156(19) -0.0048(19) -0.0015(18)
C20 0.043(3) 0.043(3) 0.065(3) -0.025(2) -0.017(2) 0.001(2)
C21 0.059(4) 0.082(4) 0.094(5) -0.053(4) -0.017(3) 0.018(3)
C22 0.066(3) 0.044(3) 0.045(3) -0.021(2) -0.018(2) 0.012(2)
C23 0.155(8) 0.091(5) 0.070(5) -0.036(4) -0.045(5) 0.036(5)
C24 0.118(7) 0.135(8) 0.098(6) -0.059(6) -0.047(5) 0.022(6)

loop_
_atom_type_symbol
_atom_type_description
_atom_type_scat_dispersion_real
_atom_type_scat_dispersion_imag
_atom_type_scat_source
C C 0.0033 0.0016 'International Tables Vol C Tables 4.2.6.8 and 6.1.1.4'
H H 0.0000 0.0000 'International Tables Vol C Tables 4.2.6.8 and 6.1.1.4'
Cl Cl 0.1484 0.1585 'International Tables Vol C Tables 4.2.6.8 and 6.1.1.4'
O O 0.0106 0.0060 'International Tables Vol C Tables 4.2.6.8 and 6.1.1.4'
S S 0.1246 0.1234 'International Tables Vol C Tables 4.2.6.8 and 6.1.1.4'

loop_
_geom_angle_atom_site_label_1
_geom_angle_atom_site_label_2
_geom_angle_atom_site_label_3
_geom_angle
C9 S1 C12 93.7(2)
C19 O3 C20 117.4(3)
C22 O5 C23 119.4(5)
C2 C1 C7 120.8(4)
C6 C1 C2 120.4(4)
C6 C1 C7 118.8(4)
C1 C2 C3 118.5(4)
C2 C3 Cl1 119.3(4)
C4 C3 Cl1 119.9(4)
C4 C3 C2 120.8(5)
C3 C4 C5 119.5(5)
C6 C5 C4 120.1(5)
C5 C6 C1 120.5(5)
O1 C7 C1 119.6(4)
O1 C7 C8 122.0(5)
C8 C7 C1 118.2(4)
C9 C8 C7 122.4(5)
C8 C9 S1 125.9(4)
C8 C9 C10 122.2(5)
C10 C9 S1 111.8(3)
C9 C10 C11 106.0(4)
C9 C10 C19 109.3(4)
C9 C10 C22 114.0(4)
C19 C10 C11 110.9(4)
C19 C10 C22 108.5(4)
C22 C10 C11 108.2(4)
C12 C11 C10 107.6(4)
C11 C12 S1 103.8(3)
C11 C12 C13 113.3(4)
C13 C12 S1 114.0(3)
C14 C13 C12 123.5(4)
C14 C13 C18 118.0(4)
C18 C13 C12 118.5(4)
C13 C14 C15 120.8(5)
C16 C15 C14 120.4(5)
C17 C16 C15 119.0(5)
C18 C17 C16 120.4(5)
C17 C18 C13 121.5(5)
O2 C19 O3 124.5(4)
O2 C19 C10 124.8(4)
O3 C19 C10 110.7(4)
O3 C20 C21 106.7(4)
O4 C22 O5 124.2(5)
O4 C22 C10 125.8(5)
O5 C22 C10 109.9(4)
C24 C23 O5 102.0(7)

loop_
_geom_bond_atom_site_label_1
_geom_bond_atom_site_label_2
_geom_bond_distance
Cl1 C3 1.739(5)
S1 C9 1.738(5)
S1 C12 1.840(5)
O1 C7 1.231(6)
O2 C19 1.198(5)
O3 C19 1.342(5)
O3 C20 1.452(6)
O4 C22 1.196(6)
O5 C22 1.294(7)
O5 C23 1.515(8)
C1 C2 1.396(7)
C1 C6 1.372(7)
C1 C7 1.521(7)
C2 C3 1.399(7)
C3 C4 1.368(7)
C4 C5 1.396(7)
C5 C6 1.367(7)
C7 C8 1.426(7)
C8 C9 1.374(7)
C9 C10 1.523(6)
C10 C11 1.545(6)
C10 C19 1.524(6)
C10 C22 1.543(7)
C11 C12 1.508(7)
C12 C13 1.513(6)
C13 C14 1.383(7)
C13 C18 1.387(7)
C14 C15 1.385(7)
C15 C16 1.385(8)
C16 C17 1.378(7)
C17 C18 1.372(7)
C20 C21 1.478(7)
C23 C24 1.451(8)

loop_
_geom_torsion_atom_site_label_1
_geom_torsion_atom_site_label_2
_geom_torsion_atom_site_label_3
_geom_torsion_atom_site_label_4
_geom_torsion
Cl1 C3 C4 C5 -177.9(4)
S1 C9 C10 C11 -18.0(4)
S1 C9 C10 C19 101.5(4)
S1 C9 C10 C22 -136.9(4)
S1 C12 C13 C14 -43.0(6)
S1 C12 C13 C18 139.9(4)
O1 C7 C8 C9 8.1(8)
C1 C2 C3 Cl1 177.4(4)
C1 C2 C3 C4 -3.2(7)
C1 C7 C8 C9 -166.9(4)
C2 C1 C6 C5 3.9(7)
C2 C1 C7 O1 164.1(5)
C2 C1 C7 C8 -20.8(7)
C2 C3 C4 C5 2.7(7)
C3 C4 C5 C6 1.1(8)
C4 C5 C6 C1 -4.4(8)
C6 C1 C2 C3 -0.1(7)
C6 C1 C7 O1 -14.0(7)
C6 C1 C7 C8 161.0(5)
C7 C1 C2 C3 -178.2(4)
C7 C1 C6 C5 -177.9(4)
C7 C8 C9 S1 -4.8(7)
C7 C8 C9 C10 171.5(4)
C8 C9 C10 C11 165.2(4)
C8 C9 C10 C19 -75.2(5)
C8 C9 C10 C22 46.3(6)
C9 S1 C12 C11 27.9(3)
C9 S1 C12 C13 151.6(4)
C9 C10 C11 C12 39.4(5)
C9 C10 C19 O2 -115.3(5)
C9 C10 C19 O3 65.7(5)
C9 C10 C22 O4 15.6(7)
C9 C10 C22 O5 -164.4(4)
C10 C11 C12 S1 -42.5(4)
C10 C11 C12 C13 -166.7(4)
C11 C10 C19 O2 1.1(6)
C11 C10 C19 O3 -177.9(4)
C11 C10 C22 O4 -102.0(6)
C11 C10 C22 O5 78.0(5)
C11 C12 C13 C14 75.4(6)
C11 C12 C13 C18 -101.6(5)
C12 S1 C9 C8 171.0(4)
C12 S1 C9 C10 -5.6(4)
C12 C13 C14 C15 -176.8(5)
C12 C13 C18 C17 175.7(4)
C13 C14 C15 C16 0.6(8)
C14 C13 C18 C17 -1.5(7)
C14 C15 C16 C17 -0.1(8)
C15 C16 C17 C18 -1.2(8)
C16 C17 C18 C13 2.0(8)
C18 C13 C14 C15 0.2(7)
C19 O3 C20 C21 -176.9(4)
C19 C10 C11 C12 -79.0(5)
C19 C10 C22 O4 137.6(5)
C19 C10 C22 O5 -42.4(5)
C20 O3 C19 O2 5.7(7)
C20 O3 C19 C10 -175.3(4)
C22 O5 C23 C24 100.9(8)
C22 C10 C11 C12 162.1(4)
C22 C10 C19 O2 119.8(5)
C22 C10 C19 O3 -59.1(5)
C23 O5 C22 O4 0.0(9)
C23 O5 C22 C10 -180.0(5)
